data_7041877
loop_
_publ_author_name
'Anwar, Muhammad U.'
'Rawson, Jeremy M.'
'Gavey, Emma L.'
'Pilkington, Melanie'
'Al-Harrasi, Ahmed'
'Thompson, Laurence K.'

_publ_section_title
;
 Synthesis, characterization and magnetic studies on mono-, di-, and
 tri-nuclear Cu(ii) complexes of a new versatile diazine ligand.
;
_journal_issue 7
_journal_name_full 'Dalton transactions (Cambridge, England : 2003)'
_journal_page_first 2105
_journal_page_last 2113
_journal_paper_doi 10.1039/c6dt04794g
_journal_volume 46
_journal_year 2017
_chemical_formula_moiety 'C15 H19 Cl3 Cu2 N6 O4, C H4 O'
_chemical_formula_sum 'C16 H23 Cl3 Cu2 N6 O5'
_chemical_formula_weight 612.83
_chemical_name_systematic 'Compound 2'
_space_group_crystal_system monoclinic
_space_group_IT_number 14
_space_group_name_Hall '-P 2ybc'
_space_group_name_H-M_alt 'P 1 21/c 1'
_symmetry_space_group_name_Hall '-P 2ybc'
_symmetry_space_group_name_H-M 'P 1 21/c 1'
_atom_sites_solution_hydrogens mixed
_atom_sites_solution_primary direct
_atom_sites_solution_secondary difmap
_audit_creation_method SHELXL-2013
_audit_update_record
;
2016-12-04 deposited with the CCDC.
2017-01-30 downloaded from the CCDC.
;
_cell_angle_alpha 90
_cell_angle_beta 103.545(2)
_cell_angle_gamma 90
_cell_formula_units_Z 4
_cell_length_a 11.0539(9)
_cell_length_b 16.0359(14)
_cell_length_c 13.2399(11)
_cell_measurement_reflns_used 9868
_cell_measurement_temperature 150(2)
_cell_measurement_theta_max 28.97
_cell_measurement_theta_min 2.51
_cell_volume 2281.6(3)
_computing_cell_refinement 'Bruker SAINT'
_computing_data_collection 'Bruker APEX2'
_computing_data_reduction 'Bruker SAINT'
_computing_molecular_graphics 'Bruker SHELXTL'
_computing_publication_material 'Bruker SHELXTL'
_computing_structure_refinement 'SHELXL-2013 (Sheldrick, 2013)'
_computing_structure_solution 'SHELXS-97 (Sheldrick, 2008)'
_diffrn_ambient_temperature 150(2)
_diffrn_measured_fraction_theta_full 0.990
_diffrn_measured_fraction_theta_max 0.975
_diffrn_measurement_device_type 'Bruker CCD area detector'
_diffrn_measurement_method 'phi and omega scans'
_diffrn_radiation_monochromator graphite
_diffrn_radiation_source 'fine-focus sealed tube'
_diffrn_radiation_type MoK\a
_diffrn_radiation_wavelength 0.71073
_diffrn_reflns_av_R_equivalents 0.0376
_diffrn_reflns_av_unetI/netI 0.0346
_diffrn_reflns_Laue_measured_fraction_full 0.990
_diffrn_reflns_Laue_measured_fraction_max 0.975
_diffrn_reflns_limit_h_max 15
_diffrn_reflns_limit_h_min -9
_diffrn_reflns_limit_k_max 21
_diffrn_reflns_limit_k_min -21
_diffrn_reflns_limit_l_max 18
_diffrn_reflns_limit_l_min -17
_diffrn_reflns_number 22508
_diffrn_reflns_point_group_measured_fraction_full 0.990
_diffrn_reflns_point_group_measured_fraction_max 0.975
_diffrn_reflns_theta_full 25.242
_diffrn_reflns_theta_max 29.055
_diffrn_reflns_theta_min 2.511
_exptl_absorpt_coefficient_mu 2.257
_exptl_absorpt_correction_T_max 0.8058
_exptl_absorpt_correction_T_min 0.6486
_exptl_absorpt_correction_type multi-scan
_exptl_absorpt_process_details sadabs
_exptl_crystal_colour green
_exptl_crystal_density_diffrn 1.784
_exptl_crystal_description block
_exptl_crystal_F_000 1240
_exptl_crystal_size_max 0.210
_exptl_crystal_size_mid 0.110
_exptl_crystal_size_min 0.100
_refine_diff_density_max 0.543
_refine_diff_density_min -0.431
_refine_diff_density_rms 0.086
_refine_ls_extinction_method none
_refine_ls_goodness_of_fit_ref 1.058
_refine_ls_hydrogen_treatment mixed
_refine_ls_matrix_type full
_refine_ls_number_parameters 309
_refine_ls_number_reflns 5944
_refine_ls_number_restraints 5
_refine_ls_restrained_S_all 1.058
_refine_ls_R_factor_all 0.0417
_refine_ls_R_factor_gt 0.0342
_refine_ls_shift/su_max 0.001
_refine_ls_shift/su_mean 0.000
_refine_ls_structure_factor_coef Fsqd
_refine_ls_weighting_details 'w=1/[\s^2^(Fo^2^)+(0.0135P)^2^+3.7137P] where P=(Fo^2^+2Fc^2^)/3'
_refine_ls_weighting_scheme calc
_refine_ls_wR_factor_gt 0.0687
_refine_ls_wR_factor_ref 0.0715
_reflns_Friedel_coverage 0.000
_reflns_number_gt 5158
_reflns_number_total 5944
_reflns_threshold_expression 'I > 2\s(I)'
_cod_data_source_file c6dt04794g2.cif
_cod_data_source_block compound_2
_cod_depositor_comments 'Adding full bibliography for 7041877--7041880.cif.'
_cod_database_code 7041877
_shelx_space_group_comment
;
The symmetry employed for this shelxl refinement is uniquely defined
by the following loop, which should always be used as a source of
symmetry information in preference to the above space-group names.
They are only intended as comments.
;
_shelx_estimated_absorpt_t_min 0.649
_shelx_estimated_absorpt_t_max 0.806
_shelxl_version_number 2013-3

loop_
_space_group_symop_operation_xyz
'x, y, z'
'-x, y+1/2, -z+1/2'
'-x, -y, -z'
'x, -y-1/2, z-1/2'

loop_
_atom_site_label
_atom_site_type_symbol
_atom_site_fract_x
_atom_site_fract_y
_atom_site_fract_z
_atom_site_U_iso_or_equiv
_atom_site_adp_type
_atom_site_occupancy
_atom_site_site_symmetry_order
_atom_site_calc_flag
_atom_site_refinement_flags_posn
_atom_site_refinement_flags_adp
Cu1 Cu 0.58752(2) 0.11777(2) 0.87303(2) 0.01203(7) Uani 1 1 d . .
Cl1 Cl 1.05669(5) 0.15904(4) 0.66003(5) 0.02342(13) Uani 1 1 d . .
O1 O 0.60110(15) -0.05157(11) 0.68440(12) 0.0189(3) Uani 1 1 d . .
N1 N 0.45717(17) 0.16421(12) 0.94376(14) 0.0148(4) Uani 1 1 d . .
Cu2 Cu 0.88921(2) 0.11202(2) 0.72047(2) 0.01328(7) Uani 1 1 d . .
Cl2 Cl 0.50633(5) 0.15924(4) 0.71203(4) 0.01852(12) Uani 1 1 d . .
N2 N 0.64109(16) 0.06646(11) 1.00920(13) 0.0120(3) Uani 1 1 d . .
O2 O 0.88286(16) 0.04931(12) 0.50305(12) 0.0223(4) Uani 1 1 d D .
H2 H 0.947(2) 0.0799(17) 0.528(2) 0.027 Uiso 1 1 d D U
Cl3 Cl 0.95694(5) 0.16818(3) 0.88166(4) 0.01643(11) Uani 1 1 d . .
N3 N 0.88065(16) -0.04822(12) 0.92925(14) 0.0141(4) Uani 1 1 d . .
H3A H 0.9055 -0.0563 0.8715 0.017 Uiso 1 1 calc R U
H3B H 0.9191 -0.0734 0.9869 0.017 Uiso 1 1 calc R U
N4 N 0.72079(16) 0.04281(11) 0.84872(13) 0.0119(3) Uani 1 1 d . .
N5 N 0.76445(16) 0.03696(11) 0.75751(13) 0.0117(3) Uani 1 1 d . .
N6 N 0.83351(17) 0.04414(12) 0.59050(14) 0.0157(4) Uani 1 1 d . .
C11 C 0.3611(2) 0.21363(15) 0.90137(19) 0.0191(5) Uani 1 1 d . .
H11 H 0.3518 0.2317 0.8316 0.023 Uiso 1 1 calc R U
C12 C 0.2745(2) 0.23934(15) 0.9557(2) 0.0216(5) Uani 1 1 d . .
H12 H 0.2067 0.2740 0.9233 0.026 Uiso 1 1 calc R U
C13 C 0.2879(2) 0.21409(15) 1.0571(2) 0.0208(5) Uani 1 1 d . .
H13 H 0.2303 0.2319 1.0959 0.025 Uiso 1 1 calc R U
C14 C 0.3870(2) 0.16205(14) 1.10227(18) 0.0175(5) Uani 1 1 d . .
H14 H 0.3975 0.1433 1.1718 0.021 Uiso 1 1 calc R U
C15 C 0.4697(2) 0.13834(14) 1.04361(17) 0.0136(4) Uani 1 1 d . .
C16 C 0.57635(19) 0.08120(13) 1.08113(16) 0.0127(4) Uani 1 1 d . .
C17 C 0.6093(2) 0.04151(14) 1.17779(17) 0.0159(4) Uani 1 1 d . .
H17 H 0.5629 0.0503 1.2289 0.019 Uiso 1 1 calc R U
C18 C 0.7119(2) -0.01106(15) 1.19679(17) 0.0167(4) Uani 1 1 d . .
H18 H 0.7374 -0.0375 1.2625 0.020 Uiso 1 1 calc R U
C19 C 0.7784(2) -0.02571(14) 1.12064(16) 0.0150(4) Uani 1 1 d . .
H19 H 0.8487 -0.0616 1.1336 0.018 Uiso 1 1 calc R U
C20 C 0.73818(19) 0.01402(13) 1.02566(16) 0.0109(4) Uani 1 1 d . .
C21 C 0.78496(19) 0.00209(13) 0.92934(15) 0.0108(4) Uani 1 1 d . .
C22 C 0.6923(2) -0.00808(14) 0.68084(16) 0.0133(4) Uani 1 1 d . .
C23 C 0.7380(2) -0.00300(14) 0.58195(16) 0.0141(4) Uani 1 1 d . .
C24 C 0.6743(2) -0.04901(16) 0.48724(17) 0.0215(5) Uani 1 1 d . .
H24A H 0.6229 -0.0103 0.4380 0.032 Uiso 1 1 calc R U
H24B H 0.6214 -0.0926 0.5060 0.032 Uiso 1 1 calc R U
H24C H 0.7366 -0.0746 0.4551 0.032 Uiso 1 1 calc R U
O31 O 0.71339(15) 0.23795(11) 0.93567(13) 0.0192(3) Uani 1 1 d D .
H31 H 0.777(2) 0.2249(19) 0.917(2) 0.029 Uiso 1 1 d D U
C31 C 0.6651(3) 0.31332(16) 0.8824(2) 0.0292(6) Uani 1 1 d . .
H31A H 0.6494 0.3045 0.8072 0.044 Uiso 1 1 calc R U
H31B H 0.7257 0.3584 0.9028 0.044 Uiso 1 1 calc R U
H31C H 0.5871 0.3285 0.9009 0.044 Uiso 1 1 calc R U
O51 O 0.75741(17) 0.22102(12) 0.65399(14) 0.0226(4) Uani 1 1 d D .
H1W H 0.751(3) 0.2331(19) 0.5903(15) 0.034(9) Uiso 1 1 d D .
H2W H 0.685(2) 0.209(2) 0.663(3) 0.047(10) Uiso 1 1 d D .
O1S O 0.9381(2) -0.14490(13) 0.75933(17) 0.0405(5) Uani 1 1 d D .
H1S H 0.951(4) -0.1955(14) 0.780(3) 0.061 Uiso 1 1 d D U
C1S C 1.0261(3) -0.12190(18) 0.7018(2) 0.0311(6) Uani 1 1 d . .
H1S1 H 1.0289 -0.0610 0.6966 0.047 Uiso 1 1 calc R U
H1S2 H 1.0018 -0.1460 0.6320 0.047 Uiso 1 1 calc R U
H1S3 H 1.1085 -0.1428 0.7371 0.047 Uiso 1 1 calc R U

loop_
_atom_site_aniso_label
_atom_site_aniso_U_11
_atom_site_aniso_U_22
_atom_site_aniso_U_33
_atom_site_aniso_U_23
_atom_site_aniso_U_13
_atom_site_aniso_U_12
Cu1 0.01192(13) 0.01359(13) 0.01047(12) 0.00129(10) 0.00240(9) 0.00215(10)
Cl1 0.0190(3) 0.0276(3) 0.0265(3) 0.0021(2) 0.0112(2) -0.0052(2)
O1 0.0196(8) 0.0225(9) 0.0161(8) -0.0027(7) 0.0070(6) -0.0079(7)
N1 0.0124(8) 0.0141(9) 0.0180(9) -0.0014(7) 0.0034(7) 0.0006(7)
Cu2 0.01249(13) 0.01548(14) 0.01238(12) 0.00114(10) 0.00396(10) -0.00081(10)
Cl2 0.0191(3) 0.0215(3) 0.0127(2) 0.0024(2) -0.00069(19) 0.0036(2)
N2 0.0123(8) 0.0128(9) 0.0112(8) -0.0007(7) 0.0035(7) -0.0012(7)
O2 0.0217(9) 0.0346(11) 0.0140(8) -0.0001(7) 0.0112(7) -0.0023(8)
Cl3 0.0144(2) 0.0176(3) 0.0159(2) -0.0007(2) 0.00066(19) -0.0002(2)
N3 0.0132(8) 0.0173(9) 0.0117(8) 0.0021(7) 0.0030(7) 0.0036(7)
N4 0.0138(8) 0.0137(9) 0.0088(8) 0.0010(7) 0.0039(6) 0.0015(7)
N5 0.0134(8) 0.0146(9) 0.0081(8) 0.0003(7) 0.0048(6) 0.0000(7)
N6 0.0159(9) 0.0222(10) 0.0109(8) 0.0022(7) 0.0069(7) 0.0027(8)
C11 0.0139(10) 0.0185(11) 0.0236(11) 0.0008(9) 0.0020(9) 0.0013(9)
C12 0.0144(11) 0.0156(11) 0.0332(13) -0.0042(10) 0.0026(10) 0.0018(9)
C13 0.0152(11) 0.0179(12) 0.0317(13) -0.0088(10) 0.0106(10) -0.0020(9)
C14 0.0193(11) 0.0141(11) 0.0211(11) -0.0060(9) 0.0086(9) -0.0036(9)
C15 0.0131(10) 0.0115(10) 0.0165(10) -0.0030(8) 0.0041(8) -0.0022(8)
C16 0.0131(10) 0.0108(10) 0.0152(10) -0.0039(8) 0.0055(8) -0.0041(8)
C17 0.0170(11) 0.0196(11) 0.0131(10) -0.0031(8) 0.0076(8) -0.0030(9)
C18 0.0186(11) 0.0208(12) 0.0105(9) 0.0011(8) 0.0029(8) -0.0011(9)
C19 0.0147(10) 0.0157(11) 0.0135(10) 0.0013(8) 0.0012(8) 0.0002(8)
C20 0.0100(9) 0.0116(10) 0.0112(9) -0.0004(8) 0.0025(7) -0.0017(8)
C21 0.0098(9) 0.0122(10) 0.0102(9) -0.0024(7) 0.0017(7) -0.0036(8)
C22 0.0149(10) 0.0136(10) 0.0118(9) 0.0008(8) 0.0039(8) 0.0024(8)
C23 0.0168(10) 0.0142(10) 0.0119(9) 0.0008(8) 0.0044(8) 0.0035(8)
C24 0.0282(13) 0.0230(12) 0.0129(10) -0.0042(9) 0.0041(9) -0.0044(10)
O31 0.0167(8) 0.0178(8) 0.0236(8) 0.0001(7) 0.0057(7) 0.0005(7)
C31 0.0334(15) 0.0167(12) 0.0335(14) 0.0005(11) -0.0004(11) -0.0015(11)
O51 0.0223(9) 0.0252(10) 0.0204(9) 0.0055(7) 0.0049(7) 0.0036(8)
O1S 0.0624(15) 0.0282(11) 0.0405(12) 0.0048(9) 0.0314(11) 0.0139(11)
C1S 0.0310(14) 0.0233(14) 0.0406(16) -0.0030(12) 0.0117(12) 0.0001(11)

loop_
_atom_type_symbol
_atom_type_description
_atom_type_scat_dispersion_real
_atom_type_scat_dispersion_imag
_atom_type_scat_source
C C 0.0033 0.0016 'International Tables Vol C Tables 4.2.6.8 and 6.1.1.4'
H H 0.0000 0.0000 'International Tables Vol C Tables 4.2.6.8 and 6.1.1.4'
N N 0.0061 0.0033 'International Tables Vol C Tables 4.2.6.8 and 6.1.1.4'
O O 0.0106 0.0060 'International Tables Vol C Tables 4.2.6.8 and 6.1.1.4'
Cl Cl 0.1484 0.1585 'International Tables Vol C Tables 4.2.6.8 and 6.1.1.4'
Cu Cu 0.3201 1.2651 'International Tables Vol C Tables 4.2.6.8 and 6.1.1.4'

loop_
_geom_angle_atom_site_label_1
_geom_angle_atom_site_label_2
_geom_angle_atom_site_label_3
_geom_angle
N2 Cu1 N4 79.49(7)
N2 Cu1 N1 79.79(8)
N4 Cu1 N1 158.23(7)
N2 Cu1 Cl2 170.96(6)
N4 Cu1 Cl2 100.06(5)
N1 Cu1 Cl2 99.34(6)
N2 Cu1 O31 89.62(7)
N4 Cu1 O31 98.61(7)
N1 Cu1 O31 87.87(7)
Cl2 Cu1 O31 99.36(4)
C11 N1 C15 118.55(19)
C11 N1 Cu1 126.99(16)
C15 N1 Cu1 114.41(15)
N5 Cu2 N6 77.92(7)
N5 Cu2 Cl3 95.95(5)
N6 Cu2 Cl3 170.47(6)
N5 Cu2 Cl1 161.35(6)
N6 Cu2 Cl1 89.42(6)
Cl3 Cu2 Cl1 94.67(2)
N5 Cu2 O51 98.09(7)
N6 Cu2 O51 92.53(7)
Cl3 Cu2 O51 95.59(5)
Cl1 Cu2 O51 96.09(5)
C16 N2 C20 122.40(18)
C16 N2 Cu1 119.17(15)
C20 N2 Cu1 118.34(14)
N6 O2 H2 99(2)
C21 N3 H3A 120.0
C21 N3 H3B 120.0
H3A N3 H3B 120.0
C21 N4 N5 115.98(17)
C21 N4 Cu1 116.79(14)
N5 N4 Cu1 126.67(13)
C22 N5 N4 114.99(17)
C22 N5 Cu2 117.67(14)
N4 N5 Cu2 124.94(13)
C23 N6 O2 115.89(18)
C23 N6 Cu2 118.45(15)
O2 N6 Cu2 125.38(14)
N1 C11 C12 122.3(2)
N1 C11 H11 118.8
C12 C11 H11 118.8
C13 C12 C11 119.2(2)
C13 C12 H12 120.4
C11 C12 H12 120.4
C12 C13 C14 119.2(2)
C12 C13 H13 120.4
C14 C13 H13 120.4
C15 C14 C13 118.6(2)
C15 C14 H14 120.7
C13 C14 H14 120.7
N1 C15 C14 122.0(2)
N1 C15 C16 113.94(18)
C14 C15 C16 124.0(2)
N2 C16 C17 120.1(2)
N2 C16 C15 112.69(18)
C17 C16 C15 127.13(19)
C18 C17 C16 118.0(2)
C18 C17 H17 121.0
C16 C17 H17 121.0
C17 C18 C19 121.1(2)
C17 C18 H18 119.5
C19 C18 H18 119.5
C20 C19 C18 117.7(2)
C20 C19 H19 121.1
C18 C19 H19 121.1
N2 C20 C19 120.67(19)
N2 C20 C21 111.41(17)
C19 C20 C21 127.78(19)
N4 C21 N3 125.50(19)
N4 C21 C20 113.68(18)
N3 C21 C20 120.78(18)
O1 C22 N5 128.2(2)
O1 C22 C23 120.29(19)
N5 C22 C23 111.45(18)
N6 C23 C24 125.9(2)
N6 C23 C22 112.99(19)
C24 C23 C22 121.13(19)
C23 C24 H24A 109.5
C23 C24 H24B 109.5
H24A C24 H24B 109.5
C23 C24 H24C 109.5
H24A C24 H24C 109.5
H24B C24 H24C 109.5
C31 O31 Cu1 112.67(14)
C31 O31 H31 108(2)
Cu1 O31 H31 99(2)
O31 C31 H31A 109.5
O31 C31 H31B 109.5
H31A C31 H31B 109.5
O31 C31 H31C 109.5
H31A C31 H31C 109.5
H31B C31 H31C 109.5
Cu2 O51 H1W 117(2)
Cu2 O51 H2W 107(2)
H1W O51 H2W 109(3)
C1S O1S H1S 109(3)
O1S C1S H1S1 109.5
O1S C1S H1S2 109.5
H1S1 C1S H1S2 109.5
O1S C1S H1S3 109.5
H1S1 C1S H1S3 109.5
H1S2 C1S H1S3 109.5

loop_
_geom_bond_atom_site_label_1
_geom_bond_atom_site_label_2
_geom_bond_distance
Cu1 N2 1.9437(18)
Cu1 N4 1.9852(18)
Cu1 N1 2.0346(19)
Cu1 Cl2 2.2125(6)
Cu1 O31 2.4077(17)
Cl1 Cu2 2.3087(6)
O1 C22 1.236(3)
N1 C11 1.339(3)
N1 C15 1.361(3)
Cu2 N5 1.9769(18)
Cu2 N6 2.0072(19)
Cu2 Cl3 2.2754(6)
Cu2 O51 2.3134(18)
N2 C16 1.339(3)
N2 C20 1.340(3)
O2 N6 1.393(2)
O2 H2 0.858(17)
N3 C21 1.330(3)
N3 H3A 0.8800
N3 H3B 0.8800
N4 C21 1.309(3)
N4 N5 1.405(2)
N5 C22 1.345(3)
N6 C23 1.282(3)
C11 C12 1.388(3)
C11 H11 0.9500
C12 C13 1.377(4)
C12 H12 0.9500
C13 C14 1.395(3)
C13 H13 0.9500
C14 C15 1.385(3)
C14 H14 0.9500
C15 C16 1.484(3)
C16 C17 1.399(3)
C17 C18 1.388(3)
C17 H17 0.9500
C18 C19 1.400(3)
C18 H18 0.9500
C19 C20 1.387(3)
C19 H19 0.9500
C20 C21 1.496(3)
C22 C23 1.512(3)
C23 C24 1.483(3)
C24 H24A 0.9800
C24 H24B 0.9800
C24 H24C 0.9800
O31 C31 1.438(3)
O31 H31 0.823(17)
C31 H31A 0.9800
C31 H31B 0.9800
C31 H31C 0.9800
O51 H1W 0.851(17)
O51 H2W 0.863(18)
O1S C1S 1.418(3)
O1S H1S 0.858(18)
C1S H1S1 0.9800
C1S H1S2 0.9800
C1S H1S3 0.9800
